data_4020176
loop_
_publ_author_name
'Silvestre Buscemi'
'Andrea Pace'
'Antonio Palumbo Piccionello'
'Gabriella Macaluso'
'Nicol\`o Vivona'
'Domenico Spinelli'
'Gianluca Giorgi'

_journal_name_full 'Journal of Organic Chemistry'
_journal_page_first 3288
_journal_page_last 3291
_journal_paper_doi 10.1021/jo047766s
_journal_volume 70
_journal_year 2005
_chemical_formula_sum 'C17 H10 Br F3 N4 O2'
_chemical_formula_weight 439.20
_chemical_melting_point 214.5(5)
_space_group_IT_number 14
_symmetry_cell_setting monoclinic
_symmetry_space_group_name_Hall '-P 2ybc'
_symmetry_space_group_name_H-M 'P 1 21/c 1'
_cell_angle_alpha 90.00
_cell_angle_beta 92.100(10)
_cell_angle_gamma 90.00
_cell_formula_units_Z 4
_cell_length_a 13.2510(10)
_cell_length_b 17.850(2)
_cell_length_c 7.3690(10)
_cell_measurement_temperature 293(2)
_cell_volume 1741.8(3)
_diffrn_ambient_temperature 293(2)
_exptl_crystal_density_diffrn 1.675
_cod_depositor_comments
;
The following automatic conversions were performed:
'_symmetry_cell_setting' value 'Monoclinic' changed to 'monoclinic'
according to '/home/saulius/struct/CIF-dictionaries/cif_core.dic'
dictionary named 'cif_core.dic' version 2.4.1 from 2010-06-29.

Automatic conversion script
Id: cif_fix_enum 1527 2010-12-29 10:47:43Z saulius 

The following automatic conversions were performed:

'_chemical_melting_point' value '214-215' was changed to '214.5(5)' -
the average value was taken and precision was estimated.

Automatic conversion script
Id: cif_fix_values 1646 2011-03-28 12:23:43Z adriana 
;
_cod_original_sg_symbol_H-M 'P 21/c'
_cod_database_code 4020176

loop_
_symmetry_equiv_pos_as_xyz
'x, y, z'
'-x, y+1/2, -z+1/2'
'-x, -y, -z'
'x, -y-1/2, z-1/2'

loop_
_atom_site_label
_atom_site_type_symbol
_atom_site_fract_x
_atom_site_fract_y
_atom_site_fract_z
_atom_site_U_iso_or_equiv
_atom_site_adp_type
_atom_site_occupancy
_atom_site_symmetry_multiplicity
_atom_site_calc_flag
_atom_site_refinement_flags
_atom_site_disorder_assembly
_atom_site_disorder_group
C1 C 0.0730(4) 0.3694(4) 0.7769(9) 0.0471(18) Uani 1 1 d . . .
N2 N 0.0834(3) 0.4379(3) 0.7259(7) 0.0495(15) Uani 1 1 d . . .
C3 C 0.0014(4) 0.4840(4) 0.7539(8) 0.0440(16) Uani 1 1 d . . .
C4 C -0.0924(4) 0.4512(4) 0.8195(8) 0.0401(16) Uani 1 1 d . . .
N5 N -0.0958(4) 0.3811(3) 0.8677(7) 0.0488(15) Uani 1 1 d . . .
N6 N -0.0096(4) 0.3408(3) 0.8500(7) 0.0567(16) Uani 1 1 d . . .
H6 H -0.0081 0.2952 0.8872 0.06(2) Uiso 1 1 calc R . .
N7 N 0.0052(3) 0.5557(3) 0.7224(7) 0.0500(15) Uani 1 1 d . . .
O8 O 0.1051(3) 0.5725(2) 0.6626(6) 0.0550(13) Uani 1 1 d . . .
C9 C 0.1166(4) 0.6430(4) 0.6033(9) 0.0470(18) Uani 1 1 d . . .
O9 O 0.0502(3) 0.6885(2) 0.5954(7) 0.0763(15) Uani 1 1 d . . .
C10 C 0.2209(4) 0.6544(4) 0.5458(9) 0.0442(17) Uani 1 1 d . . .
C11 C 0.2470(5) 0.7243(4) 0.4787(9) 0.0564(19) Uani 1 1 d . . .
H11 H 0.1997 0.7628 0.4775 0.068 Uiso 1 1 calc R . .
C12 C 0.3419(5) 0.7374(4) 0.4137(9) 0.066(2) Uani 1 1 d . . .
H12 H 0.3590 0.7845 0.3706 0.080 Uiso 1 1 calc R . .
C13 C 0.4099(5) 0.6801(5) 0.4140(10) 0.064(2) Uani 1 1 d . . .
Br1 Br 0.53847(6) 0.69555(6) 0.31873(14) 0.1130(5) Uani 1 1 d . . .
C14 C 0.3870(5) 0.6107(4) 0.4820(10) 0.071(2) Uani 1 1 d . . .
H14 H 0.4350 0.5726 0.4844 0.085 Uiso 1 1 calc R . .
C15 C 0.2920(4) 0.5982(4) 0.5467(9) 0.0523(18) Uani 1 1 d . . .
H15 H 0.2758 0.5512 0.5916 0.063 Uiso 1 1 calc R . .
C16 C 0.1595(5) 0.3156(4) 0.7528(12) 0.067(2) Uani 1 1 d . . .
F1 F 0.2102(3) 0.3320(2) 0.6098(6) 0.1010(17) Uani 1 1 d . . .
F2 F 0.1307(3) 0.2461(2) 0.7391(7) 0.1108(18) Uani 1 1 d . . .
F3 F 0.2252(3) 0.3190(3) 0.8903(7) 0.1162(18) Uani 1 1 d . . .
C1' C -0.1881(4) 0.4938(4) 0.8361(9) 0.0466(17) Uani 1 1 d . . .
C2' C -0.2129(5) 0.5549(4) 0.7302(9) 0.061(2) Uani 1 1 d . . .
H2' H -0.1668 0.5734 0.6492 0.073 Uiso 1 1 calc R . .
C3' C -0.3061(5) 0.5893(4) 0.7433(10) 0.074(2) Uani 1 1 d . . .
H3' H -0.3224 0.6299 0.6687 0.088 Uiso 1 1 calc R . .
C4' C -0.3743(5) 0.5645(5) 0.8640(11) 0.082(2) Uani 1 1 d . . .
H4' H -0.4367 0.5878 0.8720 0.098 Uiso 1 1 calc R . .
C5' C -0.3492(5) 0.5045(5) 0.9737(11) 0.087(3) Uani 1 1 d . . .
H5' H -0.3943 0.4882 1.0590 0.104 Uiso 1 1 calc R . .
C6' C -0.2575(5) 0.4681(4) 0.9586(10) 0.066(2) Uani 1 1 d . . .
H6' H -0.2424 0.4265 1.0306 0.079 Uiso 1 1 calc R . .

loop_
_atom_site_aniso_label
_atom_site_aniso_U_11
_atom_site_aniso_U_22
_atom_site_aniso_U_33
_atom_site_aniso_U_23
_atom_site_aniso_U_13
_atom_site_aniso_U_12
C1 0.042(4) 0.050(5) 0.049(5) 0.002(4) -0.002(3) 0.000(4)
N2 0.050(3) 0.041(3) 0.058(4) 0.010(3) 0.010(3) 0.000(3)
C3 0.048(4) 0.039(4) 0.045(4) 0.003(4) 0.000(3) -0.002(3)
C4 0.039(4) 0.042(4) 0.039(4) -0.002(4) 0.002(3) -0.011(3)
N5 0.050(3) 0.038(3) 0.059(4) -0.001(3) 0.009(3) -0.002(3)
N6 0.064(4) 0.030(3) 0.077(5) 0.008(3) 0.012(3) -0.004(3)
N7 0.038(3) 0.043(3) 0.070(4) 0.001(3) 0.008(3) -0.007(3)
O8 0.044(2) 0.037(3) 0.084(4) 0.011(3) 0.007(2) -0.002(2)
C9 0.047(4) 0.033(4) 0.061(5) -0.004(4) 0.004(4) -0.002(3)
O9 0.055(3) 0.038(3) 0.138(5) 0.006(3) 0.026(3) 0.003(3)
C10 0.043(4) 0.041(4) 0.048(5) -0.004(4) -0.001(3) -0.001(3)
C11 0.049(4) 0.051(5) 0.069(5) 0.011(4) 0.007(4) -0.002(4)
C12 0.061(4) 0.065(5) 0.073(6) 0.023(5) 0.007(4) -0.016(4)
C13 0.052(4) 0.080(6) 0.059(5) 0.005(5) 0.004(4) -0.004(4)
Br1 0.0580(5) 0.1668(10) 0.1162(8) 0.0295(8) 0.0293(5) 0.0022(6)
C14 0.051(4) 0.076(6) 0.086(6) 0.004(5) 0.014(4) 0.023(4)
C15 0.053(4) 0.042(4) 0.062(5) -0.001(4) 0.003(4) 0.000(4)
C16 0.058(5) 0.049(5) 0.095(7) 0.012(5) 0.014(5) -0.001(4)
F1 0.097(3) 0.086(3) 0.123(4) 0.038(3) 0.057(3) 0.035(3)
F2 0.087(3) 0.046(3) 0.203(6) 0.001(3) 0.051(3) 0.009(2)
F3 0.086(3) 0.134(4) 0.127(4) -0.001(4) -0.022(3) 0.040(3)
C1' 0.045(4) 0.046(4) 0.049(5) -0.002(4) -0.003(3) -0.002(3)
C2' 0.050(4) 0.064(5) 0.070(5) 0.019(5) 0.013(4) 0.003(4)
C3' 0.057(4) 0.069(5) 0.095(7) 0.022(5) 0.010(5) 0.006(4)
C4' 0.052(4) 0.093(7) 0.101(7) 0.013(6) 0.012(5) 0.010(5)
C5' 0.062(5) 0.107(7) 0.093(7) 0.023(6) 0.036(5) 0.012(5)
C6' 0.063(5) 0.063(5) 0.073(6) 0.009(5) 0.013(4) -0.001(4)

loop_
_geom_bond_atom_site_label_1
_geom_bond_atom_site_label_2
_geom_bond_distance
_geom_bond_site_symmetry_2
_geom_bond_publ_flag
C1 N2 1.288(7) . ?
C1 N6 1.338(7) . ?
C1 C16 1.512(8) . ?
N2 C3 1.384(7) . ?
C3 N7 1.303(7) . ?
C3 C4 1.471(7) . ?
C4 N5 1.302(6) . ?
C4 C1' 1.486(7) . ?
N5 N6 1.360(6) . ?
N7 O8 1.442(5) . ?
O8 C9 1.343(6) . ?
C9 O9 1.197(6) . ?
C9 C10 1.475(7) . ?
C10 C15 1.375(7) . ?
C10 C11 1.390(7) . ?
C11 C12 1.382(8) . ?
C12 C13 1.364(9) . ?
C13 C14 1.374(9) . ?
C13 Br1 1.887(6) . ?
C14 C15 1.382(7) . ?
C16 F2 1.300(8) . ?
C16 F1 1.304(8) . ?
C16 F3 1.313(8) . ?
C1' C2' 1.375(8) . ?
C1' C6' 1.389(8) . ?
C2' C3' 1.385(8) . ?
C3' C4' 1.365(8) . ?
C4' C5' 1.375(9) . ?
C5' C6' 1.386(8) . ?

loop_
_cod_related_entry_id
_cod_related_entry_database
_cod_related_entry_code
1 ChemSpider 9329986
